data_4076892
loop_
_publ_author_name
'Zhuravel, Michael A.'
'Glueck, David S.'
'Zakharov, Lev N.'
'Rheingold, Arnold L.'

_publ_section_title
;
 Palladium(II) Terminal Phosphido Complexes Derived from Cyclometalated
 Dimesitylphosphine:&#x00A0; Synthesis, Structure, and Low-Barrier
 Phosphorus Inversion
;
_journal_issue 15
_journal_name_full Organometallics
_journal_page_first 3208
_journal_paper_doi 10.1021/om020249k
_journal_volume 21
_journal_year 2002
_chemical_formula_sum 'C46.5 H49 P3 Pd'
_chemical_formula_weight 807.17
_chemical_name_systematic
; 

 ? 

;
_space_group_IT_number 14
_symmetry_cell_setting monoclinic
_symmetry_space_group_name_Hall '-P 2yn'
_symmetry_space_group_name_H-M 'P 1 21/n 1'
_atom_sites_solution_hydrogens geom
_atom_sites_solution_primary direct
_atom_sites_solution_secondary difmap
_audit_creation_method SHELXL-97
_cell_angle_alpha 90.00
_cell_angle_beta 90.213(4)
_cell_angle_gamma 90.00
_cell_formula_units_Z 4
_cell_length_a 9.4352(17)
_cell_length_b 23.389(4)
_cell_length_c 18.249(3)
_cell_measurement_temperature 223(2)
_cell_volume 4027.2(12)
_computing_cell_refinement 'Bruker SMART'
_computing_data_collection 'Bruker SMART'
_computing_data_reduction 'Bruker SAINT'
_computing_molecular_graphics 'Bruker SHELXTL'
_computing_publication_material 'Bruker SHELXTL'
_computing_structure_refinement 'SHELXL-97 (Sheldrick, 1997)'
_computing_structure_solution 'SHELXS-97 (Sheldrick, 1990)'
_diffrn_ambient_temperature 223(2)
_diffrn_measured_fraction_theta_full 0.915
_diffrn_measured_fraction_theta_max 0.915
_diffrn_measurement_device_type 'CCD area detector'
_diffrn_measurement_method 'phi and omega scans'
_diffrn_radiation_monochromator graphite
_diffrn_radiation_source 'fine-focus sealed tube'
_diffrn_radiation_type MoK\a
_diffrn_radiation_wavelength 0.71073
_diffrn_reflns_av_R_equivalents 0.0381
_diffrn_reflns_av_sigmaI/netI 0.0508
_diffrn_reflns_limit_h_max 10
_diffrn_reflns_limit_h_min -10
_diffrn_reflns_limit_k_max 25
_diffrn_reflns_limit_k_min -25
_diffrn_reflns_limit_l_max 20
_diffrn_reflns_limit_l_min -20
_diffrn_reflns_number 15187
_diffrn_reflns_theta_full 23.29
_diffrn_reflns_theta_max 23.29
_diffrn_reflns_theta_min 1.74
_exptl_absorpt_coefficient_mu 0.611
_exptl_absorpt_correction_type SADABS
_exptl_crystal_colour Yellow-orange
_exptl_crystal_density_diffrn 1.331
_exptl_crystal_density_meas 0
_exptl_crystal_density_method 'not measured'
_exptl_crystal_F_000 1676
_exptl_crystal_size_max 0.20
_exptl_crystal_size_mid 0.15
_exptl_crystal_size_min 0.10
_refine_diff_density_max 0.437
_refine_diff_density_min -0.356
_refine_diff_density_rms 0.069
_refine_ls_extinction_method none
_refine_ls_goodness_of_fit_ref 1.069
_refine_ls_hydrogen_treatment mixed
_refine_ls_matrix_type full
_refine_ls_number_parameters 446
_refine_ls_number_reflns 5316
_refine_ls_number_restraints 0
_refine_ls_restrained_S_all 1.069
_refine_ls_R_factor_all 0.0611
_refine_ls_R_factor_gt 0.0402
_refine_ls_shift/su_max 0.004
_refine_ls_shift/su_mean 0.000
_refine_ls_structure_factor_coef Fsqd
_refine_ls_weighting_details 'calc w=1/[\s^2^(Fo^2^)+(0.0568P)^2^+0.9740P] where P=(Fo^2^+2Fc^2^)/3'
_refine_ls_weighting_scheme calc
_refine_ls_wR_factor_gt 0.0987
_refine_ls_wR_factor_ref 0.1131
_reflns_number_gt 4041
_reflns_number_total 5316
_reflns_threshold_expression >2sigma(I)
_cod_data_source_file om020249k.cif
_cod_data_source_block glu112
_cod_depositor_comments
;
The following automatic conversions were performed:

'_symmetry_cell_setting' value 'Monoclinic' changed to 'monoclinic'
according to /home/saulius/struct/CIF-dictionaries/cif_core.dic
dictionary named 'cif_core.dic' version 2.4.1 from 2010-06-29.

Automatic conversion script
Id: cif_fix_values 1715 2011-07-08 13:25:40Z adriana 
;
_cod_original_sg_symbol_H-M P2(1)/n
_cod_original_formula_sum 'C46.50 H49 P3 Pd'
_cod_database_code 4076892

loop_
_symmetry_equiv_pos_as_xyz
'x, y, z'
'-x+1/2, y+1/2, -z+1/2'
'-x, -y, -z'
'x-1/2, -y-1/2, z-1/2'

loop_
_atom_site_label
_atom_site_type_symbol
_atom_site_fract_x
_atom_site_fract_y
_atom_site_fract_z
_atom_site_U_iso_or_equiv
_atom_site_adp_type
_atom_site_occupancy
_atom_site_symmetry_multiplicity
_atom_site_calc_flag
_atom_site_refinement_flags
Pd1 Pd 0.80356(3) 0.243421(14) 0.843452(15) 0.03226(14) Uani 1 1 d .
P1 P 0.94355(11) 0.27797(5) 0.93768(5) 0.0355(3) Uani 1 1 d .
P2 P 0.79025(11) 0.33718(5) 0.80561(5) 0.0339(3) Uani 1 1 d .
P3 P 0.77508(11) 0.14965(5) 0.88376(5) 0.0325(3) Uani 1 1 d .
C1 C 0.9491(5) 0.3552(2) 0.9276(2) 0.0446(12) Uani 1 1 d .
H1A H 0.9966 0.3774 0.9629 0.054 Uiso 1 1 calc R
C2 C 0.8872(5) 0.3806(2) 0.8713(2) 0.0422(11) Uani 1 1 d .
H2A H 0.8933 0.4205 0.8653 0.051 Uiso 1 1 calc R
C3 C 0.8749(4) 0.2703(2) 1.0305(2) 0.0395(11) Uani 1 1 d .
C4 C 0.7536(5) 0.2991(2) 1.0494(2) 0.0546(14) Uani 1 1 d .
H4A H 0.7111 0.3242 1.0157 0.066 Uiso 1 1 calc R
C5 C 0.6934(6) 0.2913(3) 1.1178(3) 0.0726(18) Uani 1 1 d .
H5A H 0.6112 0.3117 1.1306 0.087 Uiso 1 1 calc R
C6 C 0.7524(7) 0.2546(3) 1.1664(3) 0.0708(19) Uani 1 1 d .
H6A H 0.7122 0.2501 1.2130 0.085 Uiso 1 1 calc R
C7 C 0.8704(6) 0.2242(3) 1.1477(2) 0.0614(15) Uani 1 1 d .
H7A H 0.9091 0.1978 1.1811 0.074 Uiso 1 1 calc R
C8 C 0.9334(5) 0.2319(2) 1.0802(2) 0.0485(12) Uani 1 1 d .
H8A H 1.0155 0.2112 1.0680 0.058 Uiso 1 1 calc R
C9 C 1.1312(4) 0.2612(2) 0.9451(2) 0.0416(11) Uani 1 1 d .
C10 C 1.2177(5) 0.2832(2) 1.0004(2) 0.0534(13) Uani 1 1 d .
H10A H 1.1789 0.3069 1.0367 0.064 Uiso 1 1 calc R
C11 C 1.3609(5) 0.2701(3) 1.0018(3) 0.0640(16) Uani 1 1 d .
H11A H 1.4185 0.2850 1.0394 0.077 Uiso 1 1 calc R
C12 C 1.4193(6) 0.2361(3) 0.9495(4) 0.0677(16) Uani 1 1 d .
H12A H 1.5167 0.2277 0.9512 0.081 Uiso 1 1 calc R
C13 C 1.3373(6) 0.2140(2) 0.8949(3) 0.0632(15) Uani 1 1 d .
H13A H 1.3780 0.1903 0.8592 0.076 Uiso 1 1 calc R
C14 C 1.1926(5) 0.2267(2) 0.8920(3) 0.0507(12) Uani 1 1 d .
H14A H 1.1365 0.2117 0.8539 0.061 Uiso 1 1 calc R
C15 C 0.6186(4) 0.37316(19) 0.8006(2) 0.0355(10) Uani 1 1 d .
C16 C 0.6022(5) 0.4263(2) 0.7697(3) 0.0555(13) Uani 1 1 d .
H16A H 0.6811 0.4453 0.7500 0.067 Uiso 1 1 calc R
C17 C 0.4706(6) 0.4519(3) 0.7672(3) 0.0687(16) Uani 1 1 d .
H17A H 0.4599 0.4879 0.7450 0.082 Uiso 1 1 calc R
C18 C 0.3558(5) 0.4252(3) 0.7970(3) 0.0664(15) Uani 1 1 d .
H18A H 0.2666 0.4430 0.7958 0.080 Uiso 1 1 calc R
C19 C 0.3704(5) 0.3724(3) 0.8288(3) 0.0644(15) Uani 1 1 d .
H19A H 0.2917 0.3541 0.8498 0.077 Uiso 1 1 calc R
C20 C 0.5024(5) 0.3461(2) 0.8295(2) 0.0513(13) Uani 1 1 d .
H20A H 0.5122 0.3095 0.8500 0.062 Uiso 1 1 calc R
C21 C 0.8735(4) 0.35488(19) 0.7190(2) 0.0355(10) Uani 1 1 d .
C22 C 0.7991(5) 0.3486(2) 0.6540(2) 0.0443(12) Uani 1 1 d .
H22A H 0.7030 0.3380 0.6550 0.053 Uiso 1 1 calc R
C23 C 0.8649(5) 0.3579(2) 0.5878(2) 0.0499(13) Uani 1 1 d .
H23A H 0.8134 0.3543 0.5438 0.060 Uiso 1 1 calc R
C24 C 1.0080(5) 0.3724(2) 0.5860(2) 0.0539(13) Uani 1 1 d .
H24A H 1.0534 0.3784 0.5409 0.065 Uiso 1 1 calc R
C25 C 1.0819(5) 0.3780(2) 0.6500(3) 0.0582(14) Uani 1 1 d .
H25A H 1.1785 0.3878 0.6489 0.070 Uiso 1 1 calc R
C26 C 1.0158(5) 0.3693(2) 0.7160(2) 0.0472(12) Uani 1 1 d .
H26A H 1.0678 0.3732 0.7598 0.057 Uiso 1 1 calc R
C27 C 0.6867(4) 0.11564(18) 0.8052(2) 0.0303(9) Uani 1 1 d .
C28 C 0.6514(4) 0.05820(19) 0.8024(2) 0.0347(10) Uani 1 1 d .
C29 C 0.5626(5) 0.0393(2) 0.7468(2) 0.0417(11) Uani 1 1 d .
H29A H 0.5400 0.0002 0.7440 0.050 Uiso 1 1 calc R
C30 C 0.5057(5) 0.0768(2) 0.6944(2) 0.0436(11) Uani 1 1 d .
C31 C 0.5442(5) 0.1335(2) 0.6985(2) 0.0436(11) Uani 1 1 d .
H31A H 0.5068 0.1594 0.6642 0.052 Uiso 1 1 calc R
C32 C 0.6373(4) 0.15349(19) 0.7522(2) 0.0365(10) Uani 1 1 d .
C33 C 0.7035(5) 0.01637(19) 0.8597(2) 0.0406(11) Uani 1 1 d .
H33A H 0.7639 0.0362 0.8945 0.061 Uiso 1 1 calc R
H33B H 0.7569 -0.0139 0.8361 0.061 Uiso 1 1 calc R
H33C H 0.6230 0.0000 0.8851 0.061 Uiso 1 1 calc R
C34 C 0.4042(6) 0.0551(2) 0.6353(3) 0.0685(16) Uani 1 1 d .
H34A H 0.3754 0.0867 0.6042 0.103 Uiso 1 1 calc R
H34B H 0.3214 0.0384 0.6582 0.103 Uiso 1 1 calc R
H34C H 0.4516 0.0264 0.6059 0.103 Uiso 1 1 calc R
C35 C 0.6909(5) 0.21428(19) 0.7519(2) 0.0420(11) Uani 1 1 d .
H35A H 0.6091 0.2396 0.7449 0.050 Uiso 1 1 calc R
H35B H 0.7519 0.2189 0.7089 0.050 Uiso 1 1 calc R
C36 C 0.9467(4) 0.11156(18) 0.8931(2) 0.0311(10) Uani 1 1 d .
C37 C 0.9860(4) 0.09136(18) 0.96297(19) 0.0332(10) Uani 1 1 d .
C38 C 1.1184(4) 0.0660(2) 0.9725(2) 0.0409(11) Uani 1 1 d .
H38A H 1.1433 0.0522 1.0193 0.049 Uiso 1 1 calc R
C39 C 1.2139(4) 0.0602(2) 0.9165(2) 0.0423(11) Uani 1 1 d .
C40 C 1.1721(4) 0.07871(19) 0.8479(2) 0.0394(11) Uani 1 1 d .
H40A H 1.2349 0.0742 0.8085 0.047 Uiso 1 1 calc R
C41 C 1.0418(4) 0.10353(19) 0.8350(2) 0.0357(10) Uani 1 1 d .
C42 C 0.8879(5) 0.0924(2) 1.0277(2) 0.0437(12) Uani 1 1 d .
H42A H 0.9354 0.0760 1.0699 0.066 Uiso 1 1 calc R
H42B H 0.8034 0.0704 1.0165 0.066 Uiso 1 1 calc R
H42C H 0.8614 0.1316 1.0384 0.066 Uiso 1 1 calc R
C43 C 1.3618(5) 0.0363(2) 0.9286(3) 0.0588(14) Uani 1 1 d .
H43A H 1.4128 0.0362 0.8826 0.088 Uiso 1 1 calc R
H43B H 1.3549 -0.0025 0.9472 0.088 Uiso 1 1 calc R
H43C H 1.4120 0.0599 0.9639 0.088 Uiso 1 1 calc R
C44 C 1.0085(5) 0.1231(2) 0.7581(2) 0.0505(13) Uani 1 1 d .
H44A H 1.0873 0.1139 0.7263 0.076 Uiso 1 1 calc R
H44B H 0.9930 0.1641 0.7580 0.076 Uiso 1 1 calc R
H44C H 0.9238 0.1038 0.7407 0.076 Uiso 1 1 calc R
C1S C 1.0000 0.0000 0.5000 0.211(8) Uiso 1 2 d S
C2S C 0.959(3) 0.0621(12) 0.5475(13) 0.185(9) Uiso 0.50 1 d P
C2AS C 0.851(3) 0.0049(15) 0.5217(15) 0.206(11) Uiso 0.50 1 d P
C3S C 0.815(2) 0.0553(10) 0.5635(11) 0.292(9) Uiso 1 1 d .

loop_
_atom_site_aniso_label
_atom_site_aniso_U_11
_atom_site_aniso_U_22
_atom_site_aniso_U_33
_atom_site_aniso_U_23
_atom_site_aniso_U_13
_atom_site_aniso_U_12
Pd1 0.0360(2) 0.0285(2) 0.03222(19) 0.00205(13) -0.00611(13) 0.00195(15)
P1 0.0350(6) 0.0385(7) 0.0331(5) 0.0005(5) -0.0055(5) 0.0011(5)
P2 0.0364(6) 0.0279(7) 0.0374(5) 0.0028(5) -0.0046(5) -0.0016(5)
P3 0.0352(6) 0.0299(7) 0.0323(5) 0.0027(5) -0.0013(4) 0.0039(5)
C1 0.047(3) 0.045(3) 0.041(2) -0.004(2) -0.008(2) -0.002(2)
C2 0.047(3) 0.029(3) 0.050(2) 0.000(2) -0.004(2) -0.004(2)
C3 0.036(2) 0.046(3) 0.036(2) -0.010(2) -0.0017(19) -0.006(2)
C4 0.050(3) 0.070(4) 0.044(2) -0.016(2) -0.003(2) 0.002(3)
C5 0.059(4) 0.101(6) 0.058(3) -0.039(3) 0.012(3) -0.011(3)
C6 0.080(4) 0.095(6) 0.037(3) -0.013(3) 0.010(3) -0.030(4)
C7 0.076(4) 0.066(4) 0.042(3) 0.005(3) -0.006(3) -0.024(3)
C8 0.052(3) 0.054(3) 0.040(2) 0.001(2) -0.005(2) -0.008(2)
C9 0.033(2) 0.047(3) 0.045(2) 0.005(2) -0.003(2) 0.000(2)
C10 0.043(3) 0.063(4) 0.055(3) 0.003(2) -0.003(2) -0.003(3)
C11 0.039(3) 0.075(4) 0.078(4) 0.019(3) -0.016(3) -0.009(3)
C12 0.037(3) 0.069(4) 0.097(4) 0.033(4) 0.006(3) 0.001(3)
C13 0.058(4) 0.045(4) 0.087(4) 0.020(3) 0.031(3) 0.006(3)
C14 0.049(3) 0.046(3) 0.057(3) 0.007(2) 0.007(2) -0.004(2)
C15 0.035(2) 0.036(3) 0.035(2) 0.0026(19) -0.0023(18) -0.001(2)
C16 0.046(3) 0.046(3) 0.075(3) 0.019(3) 0.005(2) 0.003(2)
C17 0.057(4) 0.048(4) 0.102(4) 0.018(3) -0.002(3) 0.010(3)
C18 0.042(3) 0.067(4) 0.091(4) -0.005(3) 0.001(3) 0.012(3)
C19 0.043(3) 0.067(4) 0.083(3) 0.004(3) 0.015(3) -0.003(3)
C20 0.049(3) 0.044(3) 0.061(3) 0.011(2) 0.007(2) 0.001(2)
C21 0.037(3) 0.029(3) 0.040(2) 0.0042(19) 0.0014(18) 0.002(2)
C22 0.042(3) 0.045(3) 0.046(2) -0.002(2) -0.004(2) -0.003(2)
C23 0.065(3) 0.047(3) 0.038(2) -0.006(2) -0.002(2) 0.005(3)
C24 0.062(3) 0.054(4) 0.046(3) 0.003(2) 0.016(2) 0.007(3)
C25 0.038(3) 0.064(4) 0.073(3) 0.007(3) 0.009(3) 0.002(3)
C26 0.039(3) 0.052(3) 0.051(3) 0.007(2) -0.004(2) 0.000(2)
C27 0.029(2) 0.026(3) 0.035(2) 0.0004(18) 0.0024(17) 0.0028(18)
C28 0.031(2) 0.037(3) 0.036(2) 0.0018(19) 0.0055(18) 0.002(2)
C29 0.045(3) 0.029(3) 0.051(2) 0.000(2) 0.001(2) -0.006(2)
C30 0.046(3) 0.042(3) 0.043(2) -0.003(2) -0.007(2) -0.003(2)
C31 0.051(3) 0.038(3) 0.042(2) 0.004(2) -0.009(2) 0.002(2)
C32 0.041(3) 0.033(3) 0.036(2) -0.0004(19) -0.0026(18) 0.003(2)
C33 0.043(3) 0.030(3) 0.049(2) 0.008(2) 0.003(2) 0.002(2)
C34 0.085(4) 0.057(4) 0.064(3) 0.007(3) -0.028(3) -0.019(3)
C35 0.057(3) 0.029(3) 0.040(2) 0.005(2) -0.019(2) -0.004(2)
C36 0.034(2) 0.023(2) 0.036(2) -0.0008(18) -0.0013(18) 0.0015(18)
C37 0.034(2) 0.033(3) 0.0322(19) 0.0028(18) 0.0017(17) 0.001(2)
C38 0.043(3) 0.042(3) 0.038(2) 0.003(2) -0.006(2) 0.005(2)
C39 0.038(3) 0.037(3) 0.052(2) 0.001(2) 0.001(2) 0.007(2)
C40 0.040(3) 0.035(3) 0.043(2) -0.003(2) 0.010(2) -0.002(2)
C41 0.040(3) 0.032(3) 0.034(2) -0.0009(18) 0.0050(19) -0.002(2)
C42 0.047(3) 0.051(3) 0.034(2) 0.005(2) 0.0007(19) 0.007(2)
C43 0.041(3) 0.064(4) 0.071(3) 0.013(3) 0.001(2) 0.017(3)
C44 0.055(3) 0.059(4) 0.038(2) 0.006(2) 0.008(2) 0.008(3)

loop_
_atom_type_symbol
_atom_type_description
_atom_type_scat_dispersion_real
_atom_type_scat_dispersion_imag
_atom_type_scat_source
C C 0.0033 0.0016 'International Tables Vol C Tables 4.2.6.8 and 6.1.1.4'
H H 0.0000 0.0000 'International Tables Vol C Tables 4.2.6.8 and 6.1.1.4'
P P 0.1023 0.0942 'International Tables Vol C Tables 4.2.6.8 and 6.1.1.4'
Pd Pd -0.9988 1.0072 'International Tables Vol C Tables 4.2.6.8 and 6.1.1.4'

loop_
_geom_angle_atom_site_label_1
_geom_angle_atom_site_label_2
_geom_angle_atom_site_label_3
_geom_angle
_geom_angle_site_symmetry_1
_geom_angle_site_symmetry_3
C35 Pd1 P2 92.51(12) . .
C35 Pd1 P1 175.00(13) . .
P2 Pd1 P1 85.44(4) . .
C35 Pd1 P3 83.49(12) . .
P2 Pd1 P3 170.19(4) . .
P1 Pd1 P3 99.24(4) . .
C1 P1 C9 101.2(2) . .
C1 P1 C3 101.7(2) . .
C9 P1 C3 104.98(19) . .
C1 P1 Pd1 106.80(14) . .
C9 P1 Pd1 122.28(15) . .
C3 P1 Pd1 116.90(14) . .
C21 P2 C2 103.2(2) . .
C21 P2 C15 103.77(18) . .
C2 P2 C15 102.7(2) . .
C21 P2 Pd1 117.07(15) . .
C2 P2 Pd1 107.95(15) . .
C15 P2 Pd1 120.06(15) . .
C27 P3 C36 104.92(18) . .
C27 P3 Pd1 102.35(13) . .
C36 P3 Pd1 112.30(14) . .
C2 C1 P1 120.9(3) . .
C1 C2 P2 118.8(4) . .
C4 C3 C8 118.8(4) . .
C4 C3 P1 119.0(3) . .
C8 C3 P1 121.9(4) . .
C3 C4 C5 120.5(5) . .
C6 C5 C4 120.3(6) . .
C5 C6 C7 120.1(5) . .
C6 C7 C8 120.6(5) . .
C7 C8 C3 119.7(5) . .
C14 C9 C10 118.3(4) . .
C14 C9 P1 118.8(3) . .
C10 C9 P1 122.8(4) . .
C11 C10 C9 120.0(5) . .
C12 C11 C10 120.9(5) . .
C11 C12 C13 120.3(5) . .
C12 C13 C14 120.0(5) . .
C9 C14 C13 120.4(5) . .
C20 C15 C16 119.1(4) . .
C20 C15 P2 118.5(4) . .
C16 C15 P2 122.4(3) . .
C15 C16 C17 120.5(5) . .
C18 C17 C16 120.2(5) . .
C17 C18 C19 120.2(5) . .
C18 C19 C20 119.4(5) . .
C15 C20 C19 120.6(5) . .
C22 C21 C26 118.7(4) . .
C22 C21 P2 120.2(3) . .
C26 C21 P2 120.8(3) . .
C23 C22 C21 120.4(4) . .
C22 C23 C24 119.9(4) . .
C25 C24 C23 119.8(4) . .
C24 C25 C26 120.3(5) . .
C25 C26 C21 120.9(4) . .
C28 C27 C32 120.8(4) . .
C28 C27 P3 123.9(3) . .
C32 C27 P3 114.7(3) . .
C29 C28 C27 118.8(4) . .
C29 C28 C33 119.5(4) . .
C27 C28 C33 121.6(4) . .
C28 C29 C30 121.8(4) . .
C31 C30 C29 117.7(4) . .
C31 C30 C34 121.6(4) . .
C29 C30 C34 120.7(4) . .
C30 C31 C32 121.8(4) . .
C27 C32 C31 118.9(4) . .
C27 C32 C35 119.4(3) . .
C31 C32 C35 121.6(4) . .
C32 C35 Pd1 118.3(3) . .
C41 C36 C37 118.2(4) . .
C41 C36 P3 123.7(3) . .
C37 C36 P3 118.1(3) . .
C38 C37 C36 119.3(4) . .
C38 C37 C42 117.6(3) . .
C36 C37 C42 123.0(4) . .
C39 C38 C37 122.6(4) . .
C38 C39 C40 117.3(4) . .
C38 C39 C43 122.1(4) . .
C40 C39 C43 120.5(4) . .
C39 C40 C41 122.6(4) . .
C40 C41 C36 119.9(4) . .
C40 C41 C44 118.0(4) . .
C36 C41 C44 122.1(4) . .
C2AS C1S C2AS 180(2) . 3_756
C2AS C1S C2S 65.5(15) . .
C2AS C1S C2S 114.5(15) 3_756 .
C2AS C1S C2S 114.5(15) . 3_756
C2AS C1S C2S 65.5(15) 3_756 3_756
C2S C1S C2S 180.0(10) . 3_756
C3S C2S C1S 103.0(19) . .
C3S C2S C2AS 53.2(14) . .
C1S C2S C2AS 49.9(14) . .
C3S C2AS C1S 116(2) . .
C3S C2AS C2S 50.9(15) . .
C1S C2AS C2S 64.7(15) . .
C2S C3S C2AS 75.9(18) . .

loop_
_geom_bond_atom_site_label_1
_geom_bond_atom_site_label_2
_geom_bond_distance
_geom_bond_site_symmetry_2
Pd1 C35 2.091(4) .
Pd1 P2 2.3025(12) .
Pd1 P1 2.3104(11) .
Pd1 P3 2.3292(12) .
P1 C1 1.817(5) .
P1 C9 1.818(4) .
P1 C3 1.824(4) .
P2 C21 1.815(4) .
P2 C2 1.816(4) .
P2 C15 1.827(4) .
P3 C27 1.837(4) .
P3 C36 1.855(4) .
C1 C2 1.321(6) .
C3 C4 1.374(6) .
C3 C8 1.390(6) .
C4 C5 1.385(7) .
C5 C6 1.352(9) .
C6 C7 1.365(8) .
C7 C8 1.381(7) .
C9 C14 1.390(7) .
C9 C10 1.393(6) .
C10 C11 1.386(7) .
C11 C12 1.360(8) .
C12 C13 1.360(8) .
C13 C14 1.398(7) .
C15 C20 1.373(6) .
C15 C16 1.374(6) .
C16 C17 1.379(7) .
C17 C18 1.366(8) .
C18 C19 1.370(8) .
C19 C20 1.389(7) .
C21 C22 1.384(5) .
C21 C26 1.386(6) .
C22 C23 1.378(6) .
C23 C24 1.392(7) .
C24 C25 1.364(6) .
C25 C26 1.374(6) .
C27 C28 1.385(6) .
C27 C32 1.391(6) .
C28 C29 1.386(5) .
C28 C33 1.513(6) .
C29 C30 1.404(6) .
C30 C31 1.376(6) .
C30 C34 1.527(6) .
C31 C32 1.393(6) .
C32 C35 1.509(6) .
C36 C41 1.404(5) .
C36 C37 1.408(5) .
C37 C38 1.394(6) .
C37 C42 1.503(6) .
C38 C39 1.372(6) .
C39 C40 1.379(6) .
C39 C43 1.519(6) .
C40 C41 1.380(6) .
C41 C44 1.507(5) .
C1S C2AS 1.47(3) .
C1S C2AS 1.47(3) 3_756
C1S C2S 1.74(3) .
C1S C2S 1.74(3) 3_756
C2S C3S 1.40(3) .
C2S C2AS 1.75(4) .
C2AS C3S 1.44(3) .
